data_4301044
loop_
_publ_author_name
'Lin, Chia-Her'
'Wang, Sue-Lein'

_publ_section_title
;
 New Titanium and Nickel Gallophosphates with Layered Structures
;
_journal_coden_ASTM INOCAJ
_journal_issue 2
_journal_name_full 'Inorganic Chemistry'
_journal_page_first 251
_journal_page_last 257
_journal_paper_doi 10.1021/ic0494556
_journal_volume 44
_journal_year 2005
_chemical_formula_sum 'C4 H18 Ga2.5 N3 Ni0.5 O17 P3.5'
_chemical_formula_weight 692.26
_space_group_IT_number 15
_symmetry_cell_setting monoclinic
_symmetry_space_group_name_Hall '-C 2yc'
_symmetry_space_group_name_H-M 'C 1 2/c 1'
_cell_angle_alpha 90.00
_cell_angle_beta 117.2850(10)
_cell_angle_gamma 90.00
_cell_formula_units_Z 8
_cell_length_a 20.8363(12)
_cell_length_b 11.9546(7)
_cell_length_c 16.4577(9)
_cell_measurement_temperature 293(2)
_cell_volume 3643.3(4)
_diffrn_ambient_temperature 293(2)
_exptl_crystal_density_diffrn 2.524
_cod_duplicate_entry 4308430
_cod_depositor_comments
;
The following automatic conversions were performed:
'_symmetry_cell_setting' value 'Monoclinic' changed to 'monoclinic'
according to '/home/saulius/struct/CIF-dictionaries/cif_core.dic'
dictionary named 'cif_core.dic' version 2.4.1 from 2010-06-29.

Automatic conversion script
Id: cif_fix_enum 1527 2010-12-29 10:47:43Z saulius 
;
_cod_original_sg_symbol_H-M 'C 2/c'
_cod_original_formula_sum 'C4 H18 Ga2.50 N3 Ni0.50 O17 P3.50'
_cod_database_code 4301044

loop_
_symmetry_equiv_pos_as_xyz
'x, y, z'
'-x, y, -z+1/2'
'x+1/2, y+1/2, z'
'-x+1/2, y+1/2, -z+1/2'
'-x, -y, -z'
'x, -y, z-1/2'
'-x+1/2, -y+1/2, -z'
'x+1/2, -y+1/2, z-1/2'

loop_
_atom_site_label
_atom_site_type_symbol
_atom_site_fract_x
_atom_site_fract_y
_atom_site_fract_z
_atom_site_U_iso_or_equiv
_atom_site_adp_type
_atom_site_occupancy
_atom_site_symmetry_multiplicity
_atom_site_calc_flag
_atom_site_refinement_flags
_atom_site_disorder_assembly
_atom_site_disorder_group
Ga1 Ga 0.03691(3) -0.42983(4) 0.14327(3) 0.01272(18) Uani 1 1 d . . .
Ga2 Ga 0.00944(3) 0.07863(4) 0.07723(3) 0.0126(2) Uani 0.859(4) 1 d P . .
Ni2 Ni 0.00944(3) 0.07863(4) 0.07723(3) 0.0126(2) Uani 0.14 1 d P . .
Ga3 Ga -0.06684(3) -0.19539(4) 0.08699(3) 0.0120(2) Uani 0.899(4) 1 d P . .
Ni3 Ni -0.06684(3) -0.19539(4) 0.08699(3) 0.0120(2) Uani 0.10 1 d P . .
P1 P 0.0000 -0.01913(14) 0.2500 0.0135(3) Uani 1 2 d S . .
P2 P 0.02951(7) -0.66468(10) 0.04826(8) 0.0133(3) Uani 1 1 d . . .
P3 P -0.11573(7) -0.42214(10) 0.14333(8) 0.0135(3) Uani 1 1 d . . .
P4 P 0.14443(7) 0.01627(10) 0.05088(8) 0.0146(3) Uani 1 1 d . . .
O1 O -0.0610(2) -0.0932(3) 0.1823(2) 0.0179(7) Uani 1 1 d . . .
O2 O 0.0302(2) 0.0583(3) 0.2011(2) 0.0188(7) Uani 1 1 d . . .
O3 O 0.0655(2) -0.5784(3) 0.1249(2) 0.0181(7) Uani 1 1 d . . .
O4 O 0.03768(19) -0.3855(3) 0.0327(2) 0.0173(7) Uani 1 1 d . . .
O5 O -0.08308(19) -0.2973(3) -0.0142(2) 0.0163(7) Uani 1 1 d . . .
O6 O 0.0072(2) 0.2378(3) 0.0904(2) 0.0185(7) Uani 1 1 d . . .
O7 O -0.04998(19) -0.4757(3) 0.1402(3) 0.0195(7) Uani 1 1 d . . .
O8 O -0.1203(2) -0.2959(3) 0.1270(3) 0.0191(7) Uani 1 1 d . . .
O9 O 0.11261(19) -0.4448(3) 0.2626(2) 0.0184(7) Uani 1 1 d . . .
O10 O -0.1839(2) -0.4789(3) 0.0702(2) 0.0219(8) Uani 1 1 d . . .
O11 O 0.11270(19) 0.0537(3) 0.1144(2) 0.0185(7) Uani 1 1 d . . .
O12 O -0.09739(19) 0.0757(3) 0.0142(2) 0.0177(7) Uani 1 1 d . . .
O13 O -0.15256(18) -0.1165(3) 0.0024(2) 0.0167(7) Uani 1 1 d . . .
O14 O 0.2208(2) -0.0320(3) 0.1105(3) 0.0251(8) Uani 1 1 d . . .
O15 O -0.00102(18) -0.0925(3) 0.0525(2) 0.0134(6) Uani 1 1 d . . .
O16 O 0.02517(19) -0.2711(3) 0.1645(2) 0.0163(7) Uani 1 1 d . . .
N1 N -0.2483(6) 0.3241(11) 0.4167(7) 0.102(4) Uani 1 1 d D . .
N2 N -0.1939(6) 0.3169(10) 0.2396(8) 0.124(5) Uani 1 1 d D . .
N3 N -0.0518(7) 0.2845(11) 0.2139(9) 0.118(4) Uani 1 1 d D . .
C4 C -0.1298(7) 0.2575(13) 0.1508(10) 0.112(5) Uani 1 1 d D . .
C3 C -0.1717(8) 0.2200(16) 0.1997(10) 0.188(13) Uani 1 1 d D . .
C2 C -0.2380(10) 0.2774(15) 0.2855(11) 0.160(9) Uani 1 1 d D . .
C1 C -0.2513(10) 0.3765(15) 0.3325(9) 0.174(11) Uani 1 1 d D . .
O17 O 0.1639(9) -0.294(2) 0.047(2) 0.38(2) Uani 1 1 d . . .

loop_
_atom_site_aniso_label
_atom_site_aniso_U_11
_atom_site_aniso_U_22
_atom_site_aniso_U_33
_atom_site_aniso_U_23
_atom_site_aniso_U_13
_atom_site_aniso_U_12
Ga1 0.0142(3) 0.0126(3) 0.0116(3) -0.00016(17) 0.0060(2) 0.00052(18)
Ga2 0.0162(3) 0.0122(3) 0.0118(3) -0.00017(18) 0.0083(2) -0.00073(18)
Ni2 0.0162(3) 0.0122(3) 0.0118(3) -0.00017(18) 0.0083(2) -0.00073(18)
Ga3 0.0147(3) 0.0111(3) 0.0117(3) 0.00067(18) 0.0073(2) 0.00039(18)
Ni3 0.0147(3) 0.0111(3) 0.0117(3) 0.00067(18) 0.0073(2) 0.00039(18)
P1 0.0195(8) 0.0121(8) 0.0117(7) 0.000 0.0095(7) 0.000
P2 0.0182(6) 0.0111(5) 0.0118(5) -0.0001(4) 0.0079(5) 0.0004(4)
P3 0.0131(6) 0.0144(6) 0.0124(6) 0.0015(4) 0.0054(5) -0.0011(4)
P4 0.0135(6) 0.0160(6) 0.0151(6) 0.0029(4) 0.0073(5) 0.0012(4)
O1 0.0237(18) 0.0174(17) 0.0158(17) -0.0043(13) 0.0119(15) -0.0022(14)
O2 0.0275(19) 0.0179(17) 0.0133(16) -0.0002(13) 0.0114(15) -0.0054(14)
O3 0.0237(18) 0.0145(17) 0.0140(16) -0.0024(12) 0.0069(14) 0.0023(13)
O4 0.0178(17) 0.0206(18) 0.0148(16) 0.0030(13) 0.0086(14) 0.0026(14)
O5 0.0209(17) 0.0164(16) 0.0135(15) -0.0023(13) 0.0094(14) 0.0007(13)
O6 0.0297(19) 0.0133(17) 0.0185(17) 0.0000(13) 0.0160(15) 0.0000(14)
O7 0.0186(17) 0.0159(17) 0.0265(19) 0.0007(14) 0.0124(15) -0.0001(13)
O8 0.0223(18) 0.0160(17) 0.0242(18) 0.0054(14) 0.0150(15) 0.0026(14)
O9 0.0175(17) 0.0238(18) 0.0114(16) -0.0031(13) 0.0045(13) 0.0050(14)
O10 0.0161(17) 0.031(2) 0.0172(17) -0.0039(15) 0.0066(14) -0.0051(15)
O11 0.0186(17) 0.0225(18) 0.0159(16) -0.0015(14) 0.0091(14) -0.0024(14)
O12 0.0167(17) 0.0159(17) 0.0218(18) -0.0009(13) 0.0100(14) 0.0003(13)
O13 0.0144(16) 0.0173(17) 0.0187(17) 0.0052(13) 0.0079(14) 0.0024(13)
O14 0.0161(18) 0.031(2) 0.028(2) 0.0145(16) 0.0095(15) 0.0043(15)
O15 0.0149(16) 0.0132(15) 0.0135(15) 0.0009(12) 0.0077(13) 0.0008(12)
O16 0.0195(17) 0.0136(16) 0.0150(16) 0.0011(13) 0.0071(14) 0.0027(13)
N1 0.072(6) 0.149(11) 0.083(7) -0.046(7) 0.034(5) -0.027(7)
N2 0.104(9) 0.128(10) 0.097(9) 0.054(8) 0.010(7) -0.016(8)
N3 0.140(11) 0.111(9) 0.123(11) 0.030(8) 0.077(10) 0.030(8)
C4 0.092(10) 0.107(11) 0.112(12) 0.021(9) 0.023(9) 0.038(9)
C3 0.102(12) 0.35(3) 0.075(9) -0.039(14) 0.010(9) 0.128(17)
C2 0.25(2) 0.185(18) 0.103(12) 0.053(12) 0.130(16) 0.101(17)
C1 0.108(13) 0.35(3) 0.085(10) 0.013(16) 0.060(10) -0.054(17)
O17 0.088(10) 0.33(3) 0.64(5) 0.09(3) 0.09(2) -0.058(15)

loop_
_geom_bond_atom_site_label_1
_geom_bond_atom_site_label_2
_geom_bond_distance
_geom_bond_site_symmetry_2
_geom_bond_publ_flag
Ga1 O7 1.870(4) . ?
Ga1 O9 1.881(3) . ?
Ga1 O4 1.903(3) . ?
Ga1 O3 1.941(3) . ?
Ga1 O16 1.965(3) . ?
Ga2 O2 1.896(3) . ?
Ga2 O6 1.918(4) . ?
Ga2 O11 1.971(4) . ?
Ga2 O12 1.979(4) . ?
Ga2 O15 2.067(3) 5 ?
Ga2 O15 2.078(3) . ?
Ga3 O13 1.933(3) . ?
Ga3 O8 1.946(3) . ?
Ga3 O1 1.947(3) . ?
Ga3 O5 1.964(3) . ?
Ga3 O16 1.970(3) . ?
Ga3 O15 2.105(3) . ?
P1 O1 1.531(4) . ?
P1 O1 1.531(4) 2 ?
P1 O2 1.538(4) 2 ?
P1 O2 1.538(4) . ?
P2 O5 1.530(4) 5_545 ?
P2 O3 1.533(3) . ?
P2 O6 1.534(4) 1_545 ?
P2 O4 1.544(4) 5_545 ?
P3 O8 1.529(4) . ?
P3 O7 1.534(4) . ?
P3 O10 1.536(4) . ?
P3 O9 1.543(4) 2 ?
P4 O12 1.535(4) 5 ?
P4 O11 1.537(4) . ?
P4 O13 1.539(4) 5 ?
P4 O14 1.548(4) . ?
O4 P2 1.544(4) 5_545 ?
O5 P2 1.530(4) 5_545 ?
O6 P2 1.534(4) 1_565 ?
O9 P3 1.543(4) 2 ?
O12 P4 1.535(4) 5 ?
O13 P4 1.539(4) 5 ?
O15 Ni1 2.067(3) 5 ?
O15 Ga1 2.067(3) 5 ?
N1 C1 1.495(6) . ?
N2 C3 1.505(6) . ?
N2 C2 1.509(6) . ?
N3 C4 1.509(6) . ?
C4 C3 1.502(6) . ?
C2 C1 1.509(6) . ?
